data_7121030
loop_
_publ_author_name
'Shukla, Jyoti'
'Ajayakumar, M. R.'
'Kumar, Yogendra'
'Mukhopadhyay, Pritam'

_publ_section_title
;
 Electron sponge from naphthalenediimide-viologen conjugates:
 water-stable, highly electron-deficient polyions with 1 V potential
 window.
;
_journal_issue 8
_journal_name_full 'Chemical communications (Cambridge, England)'
_journal_page_first 900
_journal_page_last 903
_journal_paper_doi 10.1039/c7cc09372a
_journal_volume 54
_journal_year 2018
_chemical_formula_moiety 'C56 H50 N6 O4, 2(C8H10), 4(PF6)'
_chemical_formula_sum 'C72 H70 F24 N6 O4 P4'
_chemical_formula_weight 1663.22
_chemical_name_common 'Bis-viologen Naphthalenediimide'
_chemical_properties_physical 'No sensitivity'
_space_group_crystal_system monoclinic
_space_group_IT_number 14
_space_group_name_Hall '-P 2yn'
_space_group_name_H-M_alt 'P 1 21/n 1'
_symmetry_space_group_name_Hall '-P 2yn'
_symmetry_space_group_name_H-M 'P 1 21/n 1'
_atom_sites_solution_hydrogens geom
_audit_creation_method SHELXL-2014
_audit_update_record
;
2016-05-06 deposited with the CCDC.
2017-12-20 downloaded from the CCDC.
;
_cell_angle_alpha 90
_cell_angle_beta 108.371(3)
_cell_angle_gamma 90
_cell_formula_units_Z 2
_cell_length_a 10.1462(6)
_cell_length_b 25.7133(16)
_cell_length_c 14.7858(10)
_cell_measurement_reflns_used 9921
_cell_measurement_temperature 104(2)
_cell_measurement_theta_max 27.94
_cell_measurement_theta_min 2.68
_cell_volume 3660.9(4)
_computing_cell_refinement 'Bruker SAINT'
_computing_data_collection 'Bruker APEX2'
_computing_data_reduction 'Bruker SAINT'
_computing_molecular_graphics 'Bruker SHELXTL'
_computing_publication_material 'Bruker SHELXTL'
_computing_structure_refinement 'SHELXL-2014 (Sheldrick, 2014)'
_computing_structure_solution 'SHELXS-97 (Sheldrick 2008)'
_diffrn_ambient_temperature 104(2)
_diffrn_measured_fraction_theta_full 1.000
_diffrn_measured_fraction_theta_max 0.994
_diffrn_measurement_device_type 'Bruker APEX-II CMOS'
_diffrn_measurement_method '\f and \w scans'
_diffrn_radiation_type MoK\a
_diffrn_radiation_wavelength 0.71073
_diffrn_reflns_av_R_equivalents 0.0727
_diffrn_reflns_av_unetI/netI 0.0536
_diffrn_reflns_Laue_measured_fraction_full 1.000
_diffrn_reflns_Laue_measured_fraction_max 0.994
_diffrn_reflns_limit_h_max 13
_diffrn_reflns_limit_h_min -13
_diffrn_reflns_limit_k_max 34
_diffrn_reflns_limit_k_min -34
_diffrn_reflns_limit_l_max 19
_diffrn_reflns_limit_l_min -19
_diffrn_reflns_number 74141
_diffrn_reflns_point_group_measured_fraction_full 1.000
_diffrn_reflns_point_group_measured_fraction_max 0.994
_diffrn_reflns_theta_full 25.242
_diffrn_reflns_theta_max 28.383
_diffrn_reflns_theta_min 2.148
_exptl_absorpt_coefficient_mu 0.218
_exptl_absorpt_correction_type multi-scan
_exptl_absorpt_process_details SADABS
_exptl_crystal_colour yellow
_exptl_crystal_density_diffrn 1.509
_exptl_crystal_description 'rectangular - sheet'
_exptl_crystal_F_000 1704
_exptl_crystal_preparation 'Electron reservior system'
_exptl_crystal_recrystallization_method 'Vaporization of two solvent mixture'
_exptl_crystal_size_max 0.340
_exptl_crystal_size_mid 0.300
_exptl_crystal_size_min 0.030
_exptl_transmission_factor_max 0.993
_exptl_transmission_factor_min 0.929
_refine_diff_density_max 1.813
_refine_diff_density_min -0.802
_refine_diff_density_rms 0.087
_refine_ls_extinction_method none
_refine_ls_goodness_of_fit_ref 1.239
_refine_ls_hydrogen_treatment constr
_refine_ls_matrix_type full
_refine_ls_number_parameters 499
_refine_ls_number_reflns 9199
_refine_ls_number_restraints 0
_refine_ls_restrained_S_all 1.239
_refine_ls_R_factor_all 0.1068
_refine_ls_R_factor_gt 0.0665
_refine_ls_shift/su_max 0.000
_refine_ls_shift/su_mean 0.000
_refine_ls_structure_factor_coef Fsqd
_refine_ls_weighting_details 'w=1/[\s^2^(Fo^2^)+(0.1000P)^2^+0.7072P] where P=(Fo^2^+2Fc^2^)/3'
_refine_ls_weighting_scheme calc
_refine_ls_wR_factor_gt 0.1811
_refine_ls_wR_factor_ref 0.2001
_reflns_Friedel_coverage 0.000
_reflns_number_gt 6247
_reflns_number_total 9119
_reflns_threshold_expression 'I > 2\s(I)'
_cod_data_source_file c7cc09372a2.cif
_cod_data_source_block PMJ6_0m_a_a
_cod_depositor_comments 'Adding full bibliography for 7121030.cif.'
_cod_database_code 7121030
_shelx_space_group_comment
;
The symmetry employed for this shelxl refinement is uniquely defined
by the following loop, which should always be used as a source of
symmetry information in preference to the above space-group names.
They are only intended as comments.
;
_shelx_estimated_absorpt_t_min 0.929
_shelx_estimated_absorpt_t_max 0.993
_shelxl_version_number 2014-3

loop_
_space_group_symop_operation_xyz
'x, y, z'
'-x+1/2, y+1/2, -z+1/2'
'-x, -y, -z'
'x-1/2, -y-1/2, z-1/2'

loop_
_atom_site_label
_atom_site_type_symbol
_atom_site_fract_x
_atom_site_fract_y
_atom_site_fract_z
_atom_site_U_iso_or_equiv
_atom_site_adp_type
_atom_site_occupancy
_atom_site_site_symmetry_order
_atom_site_calc_flag
_atom_site_refinement_flags_posn
_atom_site_refinement_flags_adp
P1 P 0.70765(7) 0.40166(3) 0.40649(5) 0.01696(18) Uani 1 1 d . .
P2 P 0.86296(10) 0.47618(4) 0.78267(11) 0.0635(4) Uani 1 1 d . .
F1 F 0.83554(17) 0.37789(7) 0.48905(12) 0.0268(4) Uani 1 1 d . .
F4 F 0.76977(17) 0.37800(7) 0.32825(12) 0.0267(4) Uani 1 1 d . .
F6 F 0.62055(17) 0.34958(6) 0.40320(12) 0.0253(4) Uani 1 1 d . .
F5 F 0.79501(16) 0.45397(6) 0.40808(13) 0.0285(4) Uani 1 1 d . .
F3 F 0.57999(16) 0.42574(7) 0.32279(13) 0.0285(4) Uani 1 1 d . .
F2 F 0.64471(18) 0.42604(7) 0.48299(13) 0.0343(5) Uani 1 1 d . .
O2 O 0.20208(19) 0.61542(7) -0.11128(13) 0.0176(4) Uani 1 1 d . .
O1 O 0.4960(2) 0.62042(7) 0.19079(12) 0.0183(4) Uani 1 1 d . .
N2 N 0.6559(2) 0.53942(8) 0.26939(14) 0.0108(4) Uani 1 1 d . .
N1 N 0.3478(2) 0.61782(8) 0.04022(15) 0.0122(4) Uani 1 1 d . .
N3 N 0.8493(2) 0.63094(8) 0.73612(14) 0.0125(4) Uani 1 1 d . .
F9 F 0.7462(2) 0.51762(9) 0.7353(2) 0.0763(9) Uani 1 1 d . .
C15 C 0.6010(3) 0.55647(9) 0.40961(17) 0.0120(5) Uani 1 1 d . .
H15 H 0.5365 0.5553 0.4443 0.014 Uiso 1 1 calc R U
C3 C 0.6133(3) 0.52046(9) 0.17199(17) 0.0123(5) Uani 1 1 d . .
C17 C 0.7737(3) 0.59779(9) 0.55018(17) 0.0121(5) Uani 1 1 d . .
C6 C 0.2950(3) 0.59501(9) -0.04862(17) 0.0120(5) Uani 1 1 d . .
F12 F 0.7638(3) 0.43129(9) 0.7241(2) 0.0790(9) Uani 1 1 d . .
C13 C 0.8260(3) 0.57784(10) 0.39904(17) 0.0139(5) Uani 1 1 d . .
H13 H 0.9169 0.5915 0.4264 0.017 Uiso 1 1 calc R U
C1 C 0.6392(3) 0.45426(9) 0.06476(17) 0.0122(5) Uani 1 1 d . .
C20 C 0.7173(3) 0.63653(9) 0.68012(18) 0.0137(5) Uani 1 1 d . .
H20 H 0.6510 0.6518 0.7053 0.016 Uiso 1 1 calc R U
C12 C 0.7854(3) 0.55848(10) 0.30784(18) 0.0136(5) Uani 1 1 d . .
H12 H 0.8483 0.5585 0.2720 0.016 Uiso 1 1 calc R U
C18 C 0.9099(3) 0.59352(10) 0.60924(18) 0.0151(5) Uani 1 1 d . .
H18 H 0.9787 0.5790 0.5855 0.018 Uiso 1 1 calc R U
C5 C 0.5326(3) 0.47742(9) -0.00900(17) 0.0111(5) Uani 1 1 d . .
C14 C 0.7328(3) 0.57733(9) 0.45140(17) 0.0109(5) Uani 1 1 d . .
C2 C 0.6789(3) 0.47540(9) 0.15457(17) 0.0126(5) Uani 1 1 d . .
H2 H 0.7505 0.4596 0.2046 0.015 Uiso 1 1 calc R U
C7 C 0.4524(3) 0.59668(9) 0.11664(17) 0.0122(5) Uani 1 1 d . .
C19 C 0.9452(3) 0.61020(10) 0.70187(18) 0.0148(5) Uani 1 1 d . .
H19 H 1.0384 0.6070 0.7422 0.018 Uiso 1 1 calc R U
C16 C 0.5643(3) 0.53760(9) 0.31836(18) 0.0125(5) Uani 1 1 d . .
H16 H 0.4745 0.5233 0.2897 0.015 Uiso 1 1 calc R U
C21 C 0.6769(3) 0.62031(10) 0.58680(18) 0.0143(5) Uani 1 1 d . .
H21 H 0.5833 0.6245 0.5476 0.017 Uiso 1 1 calc R U
C4 C 0.5102(3) 0.54541(9) 0.10161(17) 0.0121(5) Uani 1 1 d . .
C8 C 0.2956(3) 0.67004(9) 0.05455(18) 0.0138(5) Uani 1 1 d . .
H8A H 0.2620 0.6880 -0.0078 0.017 Uiso 1 1 calc R U
H8B H 0.3736 0.6907 0.0962 0.017 Uiso 1 1 calc R U
C23 C 0.9097(3) 0.70626(10) 0.84606(17) 0.0142(5) Uani 1 1 d . .
F7 F 0.9822(3) 0.43488(11) 0.8262(3) 0.0937(11) Uani 1 1 d . .
C22 C 0.8905(3) 0.64783(10) 0.83810(17) 0.0153(5) Uani 1 1 d . .
H22A H 0.9783 0.6305 0.8745 0.018 Uiso 1 1 calc R U
H22B H 0.8179 0.6373 0.8661 0.018 Uiso 1 1 calc R U
F10 F 0.9236(3) 0.48488(11) 0.6959(3) 0.0926(11) Uani 1 1 d . .
F11 F 0.9598(3) 0.52201(11) 0.8411(2) 0.0927(11) Uani 1 1 d . .
C9 C 0.1795(3) 0.66887(10) 0.09836(19) 0.0172(6) Uani 1 1 d . .
H9A H 0.2096 0.6491 0.1589 0.021 Uiso 1 1 calc R U
H9B H 0.0973 0.6512 0.0545 0.021 Uiso 1 1 calc R U
C26 C 0.9372(3) 0.81342(11) 0.8560(2) 0.0242(6) Uani 1 1 d . .
H26 H 0.9453 0.8502 0.8581 0.029 Uiso 1 1 calc R U
C24 C 1.0171(3) 0.73016(11) 0.8217(2) 0.0193(6) Uani 1 1 d . .
H24 H 1.0813 0.7097 0.8021 0.023 Uiso 1 1 calc R U
C10 C 0.1414(3) 0.72436(10) 0.1172(2) 0.0210(6) Uani 1 1 d . .
H10A H 0.2236 0.7414 0.1621 0.025 Uiso 1 1 calc R U
H10B H 0.1152 0.7442 0.0568 0.025 Uiso 1 1 calc R U
F8 F 0.8025(3) 0.46639(12) 0.8661(3) 0.0995(11) Uani 1 1 d . .
C27 C 0.8336(3) 0.78975(11) 0.8827(2) 0.0256(7) Uani 1 1 d . .
H27 H 0.7719 0.8101 0.9048 0.031 Uiso 1 1 calc R U
C28 C 0.8197(3) 0.73617(11) 0.8772(2) 0.0220(6) Uani 1 1 d . .
H28 H 0.7475 0.7199 0.8950 0.026 Uiso 1 1 calc R U
C25 C 1.0299(3) 0.78385(11) 0.8260(2) 0.0240(6) Uani 1 1 d . .
H25 H 1.1020 0.8003 0.8084 0.029 Uiso 1 1 calc R U
C30 C 0.3901(4) 0.29479(16) -0.0291(2) 0.0389(9) Uani 1 1 d . .
C11 C 0.0227(3) 0.72600(13) 0.1583(3) 0.0329(8) Uani 1 1 d . .
H11A H -0.0605 0.7110 0.1124 0.049 Uiso 1 1 calc R U
H11B H 0.0043 0.7621 0.1715 0.049 Uiso 1 1 calc R U
H11C H 0.0474 0.7059 0.2176 0.049 Uiso 1 1 calc R U
C29 C 0.3604(4) 0.25464(15) -0.1052(3) 0.0445(10) Uani 1 1 d . .
H29A H 0.4480 0.2418 -0.1115 0.067 Uiso 1 1 calc R U
H29B H 0.3041 0.2699 -0.1657 0.067 Uiso 1 1 calc R U
H29C H 0.3096 0.2257 -0.0884 0.067 Uiso 1 1 calc R U
C34 C 0.5024(5) 0.3316(3) 0.1307(3) 0.085(2) Uani 1 1 d . .
H34 H 0.5682 0.3296 0.1927 0.102 Uiso 1 1 calc R U
C31 C 0.3166(5) 0.34180(16) -0.0472(3) 0.0546(12) Uani 1 1 d . .
H31 H 0.2528 0.3468 -0.1092 0.066 Uiso 1 1 calc R U
C33 C 0.4205(7) 0.3743(3) 0.1015(5) 0.0793(19) Uani 1 1 d . .
H33 H 0.4300 0.4018 0.1460 0.095 Uiso 1 1 calc R U
C35 C 0.4836(5) 0.2877(2) 0.0599(3) 0.0708(16) Uani 1 1 d . .
C36 C 0.5635(6) 0.2385(3) 0.0850(5) 0.115(3) Uani 1 1 d . .
H36A H 0.5012 0.2103 0.0902 0.172 Uiso 1 1 calc R U
H36B H 0.6371 0.2427 0.1461 0.172 Uiso 1 1 calc R U
H36C H 0.6051 0.2299 0.0354 0.172 Uiso 1 1 calc R U
C32 C 0.3295(7) 0.3804(2) 0.0165(5) 0.084(2) Uani 1 1 d . .
H32 H 0.2745 0.4110 0.0005 0.101 Uiso 1 1 calc R U

loop_
_atom_site_aniso_label
_atom_site_aniso_U_11
_atom_site_aniso_U_22
_atom_site_aniso_U_33
_atom_site_aniso_U_23
_atom_site_aniso_U_13
_atom_site_aniso_U_12
P1 0.0136(4) 0.0180(4) 0.0219(4) 0.0030(3) 0.0093(3) 0.0015(3)
P2 0.0259(5) 0.0446(6) 0.1177(11) 0.0483(7) 0.0193(6) -0.0010(4)
F1 0.0192(9) 0.0322(10) 0.0271(9) 0.0106(7) 0.0046(8) 0.0019(7)
F4 0.0218(9) 0.0366(10) 0.0267(9) -0.0003(8) 0.0150(8) 0.0043(7)
F6 0.0197(9) 0.0209(8) 0.0370(10) 0.0033(7) 0.0113(8) -0.0025(6)
F5 0.0166(9) 0.0186(8) 0.0509(12) 0.0048(7) 0.0115(8) -0.0003(6)
F3 0.0174(9) 0.0284(9) 0.0365(10) 0.0108(8) 0.0038(8) 0.0051(7)
F2 0.0266(10) 0.0444(11) 0.0399(11) -0.0167(9) 0.0216(9) -0.0055(8)
O2 0.0162(10) 0.0188(9) 0.0145(9) -0.0016(7) 0.0002(8) 0.0064(7)
O1 0.0231(11) 0.0178(9) 0.0111(9) -0.0038(7) 0.0012(8) 0.0052(8)
N2 0.0113(11) 0.0128(10) 0.0075(10) -0.0020(8) 0.0018(8) 0.0011(8)
N1 0.0146(11) 0.0120(10) 0.0098(10) -0.0018(8) 0.0034(9) 0.0031(8)
N3 0.0146(11) 0.0146(10) 0.0090(10) -0.0028(8) 0.0046(9) -0.0011(8)
F9 0.0312(13) 0.0469(14) 0.149(3) 0.0435(16) 0.0252(16) 0.0025(10)
C15 0.0105(12) 0.0155(12) 0.0101(12) 0.0003(9) 0.0033(10) 0.0013(9)
C3 0.0152(13) 0.0139(12) 0.0071(11) -0.0020(9) 0.0027(10) -0.0030(9)
C17 0.0133(13) 0.0128(12) 0.0095(12) -0.0014(9) 0.0027(10) -0.0013(9)
C6 0.0128(13) 0.0144(12) 0.0089(12) -0.0008(9) 0.0035(10) 0.0014(9)
F12 0.0550(16) 0.0463(14) 0.128(3) 0.0370(15) 0.0188(17) -0.0057(12)
C13 0.0122(13) 0.0170(12) 0.0117(12) -0.0026(10) 0.0025(10) -0.0021(10)
C1 0.0120(13) 0.0145(12) 0.0093(12) -0.0022(9) 0.0022(10) -0.0001(9)
C20 0.0129(13) 0.0168(13) 0.0121(12) -0.0009(10) 0.0051(10) 0.0016(10)
C12 0.0120(13) 0.0167(12) 0.0115(12) 0.0003(10) 0.0029(10) 0.0009(10)
C18 0.0122(13) 0.0206(13) 0.0130(13) -0.0033(10) 0.0045(11) 0.0025(10)
C5 0.0113(12) 0.0130(12) 0.0083(12) -0.0016(9) 0.0019(10) -0.0012(9)
C14 0.0113(12) 0.0119(11) 0.0075(12) -0.0014(9) 0.0002(10) 0.0009(9)
C2 0.0113(13) 0.0161(12) 0.0083(12) 0.0017(9) 0.0003(10) 0.0024(9)
C7 0.0142(13) 0.0131(12) 0.0089(12) -0.0002(9) 0.0033(10) 0.0002(9)
C19 0.0126(13) 0.0192(13) 0.0125(13) -0.0016(10) 0.0036(11) 0.0020(10)
C16 0.0125(13) 0.0118(12) 0.0127(12) 0.0005(9) 0.0035(10) 0.0010(9)
C21 0.0104(13) 0.0185(13) 0.0127(13) -0.0012(10) 0.0019(10) 0.0007(10)
C4 0.0112(13) 0.0153(12) 0.0093(12) -0.0017(9) 0.0025(10) 0.0009(9)
C8 0.0178(14) 0.0112(12) 0.0116(12) -0.0002(9) 0.0034(10) 0.0041(10)
C23 0.0183(14) 0.0176(13) 0.0048(11) 0.0000(9) 0.0010(10) -0.0027(10)
F7 0.0421(15) 0.0702(18) 0.160(3) 0.0701(19) 0.0198(18) 0.0094(13)
C22 0.0189(14) 0.0206(13) 0.0065(12) -0.0022(10) 0.0041(11) -0.0017(10)
F10 0.0699(19) 0.0675(18) 0.161(3) 0.057(2) 0.065(2) 0.0150(14)
F11 0.0712(19) 0.0680(19) 0.119(3) 0.0437(18) 0.0022(18) -0.0297(15)
C9 0.0195(14) 0.0150(13) 0.0182(14) -0.0011(10) 0.0073(11) 0.0016(10)
C26 0.0328(17) 0.0191(14) 0.0178(14) -0.0018(11) 0.0037(13) -0.0039(12)
C24 0.0189(15) 0.0214(14) 0.0185(14) 0.0055(11) 0.0071(12) 0.0027(11)
C10 0.0200(15) 0.0195(14) 0.0241(15) -0.0034(11) 0.0080(12) 0.0060(11)
F8 0.106(3) 0.0694(19) 0.147(3) 0.0378(19) 0.075(2) -0.0131(17)
C27 0.0339(18) 0.0230(15) 0.0234(15) -0.0066(12) 0.0140(14) 0.0000(12)
C28 0.0293(17) 0.0231(14) 0.0180(14) -0.0061(11) 0.0134(13) -0.0054(12)
C25 0.0243(16) 0.0254(15) 0.0209(15) 0.0051(12) 0.0049(13) -0.0043(12)
C30 0.039(2) 0.059(2) 0.0257(17) -0.0105(16) 0.0202(16) -0.0293(18)
C11 0.0297(18) 0.0311(17) 0.044(2) -0.0077(14) 0.0200(16) 0.0057(13)
C29 0.044(2) 0.052(2) 0.046(2) -0.0166(18) 0.0257(19) -0.0227(18)
C34 0.050(3) 0.182(7) 0.029(2) -0.008(3) 0.020(2) -0.078(4)
C31 0.072(3) 0.047(2) 0.066(3) -0.016(2) 0.051(2) -0.034(2)
C33 0.074(4) 0.113(5) 0.072(4) -0.028(4) 0.053(4) -0.061(4)
C35 0.045(3) 0.133(5) 0.037(2) 0.004(3) 0.015(2) -0.053(3)
C36 0.047(3) 0.187(8) 0.102(5) 0.076(5) 0.012(3) -0.035(4)
C32 0.107(5) 0.083(4) 0.095(4) -0.041(3) 0.080(4) -0.063(3)

loop_
_atom_type_symbol
_atom_type_description
_atom_type_scat_dispersion_real
_atom_type_scat_dispersion_imag
_atom_type_scat_source
C C 0.0033 0.0016 'International Tables Vol C Tables 4.2.6.8 and 6.1.1.4'
H H 0.0000 0.0000 'International Tables Vol C Tables 4.2.6.8 and 6.1.1.4'
F F 0.0171 0.0103 'International Tables Vol C Tables 4.2.6.8 and 6.1.1.4'
N N 0.0061 0.0033 'International Tables Vol C Tables 4.2.6.8 and 6.1.1.4'
O O 0.0106 0.0060 'International Tables Vol C Tables 4.2.6.8 and 6.1.1.4'
P P 0.1023 0.0942 'International Tables Vol C Tables 4.2.6.8 and 6.1.1.4'

loop_
_geom_angle_atom_site_label_1
_geom_angle_atom_site_label_2
_geom_angle_atom_site_label_3
_geom_angle
_geom_angle_site_symmetry_1
_geom_angle_site_symmetry_3
F2 P1 F1 91.08(10) . .
F2 P1 F6 90.56(9) . .
F1 P1 F6 90.62(9) . .
F2 P1 F4 178.96(11) . .
F1 P1 F4 89.82(9) . .
F6 P1 F4 89.96(9) . .
F2 P1 F5 90.17(10) . .
F1 P1 F5 89.87(9) . .
F6 P1 F5 179.11(11) . .
F4 P1 F5 89.29(9) . .
F2 P1 F3 89.38(10) . .
F1 P1 F3 179.41(10) . .
F6 P1 F3 89.75(9) . .
F4 P1 F3 89.72(10) . .
F5 P1 F3 89.76(9) . .
F8 P2 F9 91.86(17) . .
F8 P2 F7 90.62(18) . .
F9 P2 F7 177.51(19) . .
F8 P2 F12 88.52(17) . .
F9 P2 F12 89.46(14) . .
F7 P2 F12 90.35(16) . .
F8 P2 F11 91.13(19) . .
F9 P2 F11 89.42(16) . .
F7 P2 F11 90.78(17) . .
F12 P2 F11 178.82(17) . .
F8 P2 F10 178.6(2) . .
F9 P2 F10 88.52(15) . .
F7 P2 F10 88.99(17) . .
F12 P2 F10 90.15(19) . .
F11 P2 F10 90.21(18) . .
C16 N2 C12 122.1(2) . .
C16 N2 C3 118.8(2) . .
C12 N2 C3 119.1(2) . .
C6 N1 C7 125.0(2) . .
C6 N1 C8 118.1(2) . .
C7 N1 C8 116.90(19) . .
C19 N3 C20 120.8(2) . .
C19 N3 C22 119.4(2) . .
C20 N3 C22 119.8(2) . .
C16 C15 C14 119.9(2) . .
C16 C15 H15 120.1 . .
C14 C15 H15 120.1 . .
C4 C3 C2 122.5(2) . .
C4 C3 N2 120.7(2) . .
C2 C3 N2 116.8(2) . .
C18 C17 C21 118.3(2) . .
C18 C17 C14 120.4(2) . .
C21 C17 C14 121.3(2) . .
O2 C6 N1 121.2(2) . .
O2 C6 C1 121.8(2) . 3_665
N1 C6 C1 117.0(2) . 3_665
C12 C13 C14 119.6(2) . .
C12 C13 H13 120.2 . .
C14 C13 H13 120.2 . .
C2 C1 C5 120.2(2) . .
C2 C1 C6 118.9(2) . 3_665
C5 C1 C6 120.8(2) . 3_665
N3 C20 C21 120.7(2) . .
N3 C20 H20 119.7 . .
C21 C20 H20 119.7 . .
N2 C12 C13 119.8(2) . .
N2 C12 H12 120.1 . .
C13 C12 H12 120.1 . .
C19 C18 C17 119.9(2) . .
C19 C18 H18 120.1 . .
C17 C18 H18 120.1 . .
C5 C5 C1 119.9(3) 3_665 .
C5 C5 C4 120.2(3) 3_665 3_665
C1 C5 C4 119.9(2) . 3_665
C15 C14 C13 118.7(2) . .
C15 C14 C17 120.4(2) . .
C13 C14 C17 120.9(2) . .
C1 C2 C3 119.6(2) . .
C1 C2 H2 120.2 . .
C3 C2 H2 120.2 . .
O1 C7 N1 120.4(2) . .
O1 C7 C4 122.2(2) . .
N1 C7 C4 117.4(2) . .
N3 C19 C18 120.7(2) . .
N3 C19 H19 119.7 . .
C18 C19 H19 119.7 . .
N2 C16 C15 119.9(2) . .
N2 C16 H16 120.1 . .
C15 C16 H16 120.1 . .
C20 C21 C17 119.6(2) . .
C20 C21 H21 120.2 . .
C17 C21 H21 120.2 . .
C3 C4 C5 117.5(2) . 3_665
C3 C4 C7 122.7(2) . .
C5 C4 C7 119.5(2) 3_665 .
N1 C8 C9 113.9(2) . .
N1 C8 H8A 108.8 . .
C9 C8 H8A 108.8 . .
N1 C8 H8B 108.8 . .
C9 C8 H8B 108.8 . .
H8A C8 H8B 107.7 . .
C28 C23 C24 119.6(2) . .
C28 C23 C22 119.7(2) . .
C24 C23 C22 120.6(2) . .
N3 C22 C23 110.8(2) . .
N3 C22 H22A 109.5 . .
C23 C22 H22A 109.5 . .
N3 C22 H22B 109.5 . .
C23 C22 H22B 109.5 . .
H22A C22 H22B 108.1 . .
C8 C9 C10 109.6(2) . .
C8 C9 H9A 109.7 . .
C10 C9 H9A 109.7 . .
C8 C9 H9B 109.7 . .
C10 C9 H9B 109.7 . .
H9A C9 H9B 108.2 . .
C27 C26 C25 120.4(3) . .
C27 C26 H26 119.8 . .
C25 C26 H26 119.8 . .
C25 C24 C23 119.8(3) . .
C25 C24 H24 120.1 . .
C23 C24 H24 120.1 . .
C11 C10 C9 112.3(2) . .
C11 C10 H10A 109.1 . .
C9 C10 H10A 109.1 . .
C11 C10 H10B 109.1 . .
C9 C10 H10B 109.1 . .
H10A C10 H10B 107.9 . .
C26 C27 C28 119.8(3) . .
C26 C27 H27 120.1 . .
C28 C27 H27 120.1 . .
C23 C28 C27 120.5(3) . .
C23 C28 H28 119.7 . .
C27 C28 H28 119.7 . .
C24 C25 C26 119.9(3) . .
C24 C25 H25 120.1 . .
C26 C25 H25 120.1 . .
C35 C30 C31 117.7(4) . .
C35 C30 C29 123.2(4) . .
C31 C30 C29 119.1(4) . .
C10 C11 H11A 109.5 . .
C10 C11 H11B 109.5 . .
H11A C11 H11B 109.5 . .
C10 C11 H11C 109.5 . .
H11A C11 H11C 109.5 . .
H11B C11 H11C 109.5 . .
C30 C29 H29A 109.5 . .
C30 C29 H29B 109.5 . .
H29A C29 H29B 109.5 . .
C30 C29 H29C 109.5 . .
H29A C29 H29C 109.5 . .
H29B C29 H29C 109.5 . .
C33 C34 C35 116.8(5) . .
C33 C34 H34 121.6 . .
C35 C34 H34 121.6 . .
C32 C31 C30 125.0(5) . .
C32 C31 H31 117.5 . .
C30 C31 H31 117.5 . .
C32 C33 C34 125.1(6) . .
C32 C33 H33 117.5 . .
C34 C33 H33 117.5 . .
C30 C35 C36 120.8(5) . .
C30 C35 C34 117.6(6) . .
C36 C35 C34 121.6(5) . .
C35 C36 H36A 109.5 . .
C35 C36 H36B 109.5 . .
H36A C36 H36B 109.5 . .
C35 C36 H36C 109.5 . .
H36A C36 H36C 109.5 . .
H36B C36 H36C 109.5 . .
C33 C32 C31 117.7(7) . .
C33 C32 H32 121.1 . .
C31 C32 H32 121.1 . .

loop_
_geom_bond_atom_site_label_1
_geom_bond_atom_site_label_2
_geom_bond_distance
_geom_bond_site_symmetry_2
P1 F2 1.5922(18) .
P1 F1 1.5966(17) .
P1 F6 1.5968(17) .
P1 F4 1.6017(17) .
P1 F5 1.6069(17) .
P1 F3 1.6070(17) .
P2 F8 1.562(3) .
P2 F9 1.584(2) .
P2 F7 1.586(3) .
P2 F12 1.595(3) .
P2 F11 1.602(3) .
P2 F10 1.604(3) .
O2 C6 1.213(3) .
O1 C7 1.210(3) .
N2 C16 1.347(3) .
N2 C12 1.349(3) .
N2 C3 1.451(3) .
N1 C6 1.383(3) .
N1 C7 1.394(3) .
N1 C8 1.483(3) .
N3 C19 1.340(3) .
N3 C20 1.342(3) .
N3 C22 1.497(3) .
C15 C16 1.370(3) .
C15 C14 1.392(3) .
C15 H15 0.9500 .
C3 C4 1.379(3) .
C3 C2 1.400(3) .
C17 C18 1.387(4) .
C17 C21 1.388(4) .
C17 C14 1.483(3) .
C6 C1 1.486(3) 3_665
C13 C12 1.373(3) .
C13 C14 1.399(3) .
C13 H13 0.9500 .
C1 C2 1.373(3) .
C1 C5 1.403(3) .
C1 C6 1.486(3) 3_665
C20 C21 1.374(3) .
C20 H20 0.9500 .
C12 H12 0.9500 .
C18 C19 1.371(4) .
C18 H18 0.9500 .
C5 C5 1.403(5) 3_665
C5 C4 1.426(3) 3_665
C2 H2 0.9500 .
C7 C4 1.488(3) .
C19 H19 0.9500 .
C16 H16 0.9500 .
C21 H21 0.9500 .
C4 C5 1.426(3) 3_665
C8 C9 1.513(4) .
C8 H8A 0.9900 .
C8 H8B 0.9900 .
C23 C28 1.380(4) .
C23 C24 1.393(4) .
C23 C22 1.515(4) .
C22 H22A 0.9900 .
C22 H22B 0.9900 .
C9 C10 1.527(4) .
C9 H9A 0.9900 .
C9 H9B 0.9900 .
C26 C27 1.376(4) .
C26 C25 1.387(4) .
C26 H26 0.9500 .
C24 C25 1.386(4) .
C24 H24 0.9500 .
C10 C11 1.510(4) .
C10 H10A 0.9900 .
C10 H10B 0.9900 .
C27 C28 1.385(4) .
C27 H27 0.9500 .
C28 H28 0.9500 .
C25 H25 0.9500 .
C30 C35 1.370(6) .
C30 C31 1.401(6) .
C30 C29 1.486(5) .
C11 H11A 0.9800 .
C11 H11B 0.9800 .
C11 H11C 0.9800 .
C29 H29A 0.9800 .
C29 H29B 0.9800 .
C29 H29C 0.9800 .
C34 C33 1.362(8) .
C34 C35 1.511(8) .
C34 H34 0.9500 .
C31 C32 1.346(6) .
C31 H31 0.9500 .
C33 C32 1.314(8) .
C33 H33 0.9500 .
C35 C36 1.485(8) .
C36 H36A 0.9800 .
C36 H36B 0.9800 .
C36 H36C 0.9800 .
C32 H32 0.9500 .
